data_4105626
loop_
_publ_author_name
'Katsuhiko Tomooka'
'Takayuki Ezawa'
'Hiroko Inoue'
'Kazuhiro Uehara'
'Kazunobu Igawa'

_publ_contact_author_address
;
   Institute for Materials Chemistry and Engineering,
   Kyushu University,
   Kasuga-koen 6-1, Kasuga, Fukuoka
   816-8580 (Japan)
;
_publ_contact_author_email ktomooka@cm.kyushu-u.ac.jp
_publ_contact_author_fax 81(92)5837810
_publ_contact_author_name 'Katsuhiko Tomooka'
_publ_contact_author_phone 81(92)5837806
_publ_section_title
;
 Dynamic Chirality of (E)-5-Cyclononen-1-one and its Enolate
;
_journal_name_full 'Journal of the American Chemical Society'
_journal_page_first 1754
_journal_page_last 1756
_journal_paper_doi 10.1021/ja1092375
_journal_volume 133
_journal_year 2011
_chemical_absolute_configuration unk
_chemical_formula_moiety 'C11 H16 O3'
_chemical_formula_sum 'C11 H16 O3'
_chemical_formula_weight 196.25
_space_group_IT_number 29
_symmetry_cell_setting orthorhombic
_symmetry_Int_Tables_number 29
_symmetry_space_group_name_Hall 'P 2c -2ac'
_symmetry_space_group_name_H-M 'P c a 21'
_atom_sites_solution_hydrogens geom
_atom_sites_solution_primary direct
_atom_sites_solution_secondary difmap
_audit_creation_date 2010-10-05
_audit_creation_method 'by CrystalStructure 4.0'
_cell_angle_alpha 90.0000
_cell_angle_beta 90.0000
_cell_angle_gamma 90.0000
_cell_formula_units_Z 4
_cell_length_a 17.233(7)
_cell_length_b 7.822(3)
_cell_length_c 7.535(3)
_cell_measurement_reflns_used 2590
_cell_measurement_temperature 123
_cell_measurement_theta_max 27.48
_cell_measurement_theta_min 3.52
_cell_volume 1015.7(7)
_computing_cell_refinement CrystalClear
_computing_data_collection 'CrystalClear (Rigaku Corp., 2000)'
_computing_data_reduction CrystalClear
_computing_molecular_graphics 'CrystalStructure 4.0'
_computing_publication_material 'CrystalStructure 4.0 (Rigaku, 2010)'
_computing_structure_refinement 'CRYSTALS (Carruthers, et al., 1999)'
_computing_structure_solution 'SIR92 (Altomare, et al., 1994)'
_diffrn_ambient_temperature 123
_diffrn_detector_area_resol_mean 7.314
_diffrn_measured_fraction_theta_full 0.975
_diffrn_measured_fraction_theta_max 0.975
_diffrn_measurement_device_type 'Rigaku Saturn70'
_diffrn_measurement_method \w
_diffrn_radiation_type 'Mo K\a'
_diffrn_radiation_wavelength 0.71070
_diffrn_reflns_av_R_equivalents 0.0460
_diffrn_reflns_limit_h_max 22
_diffrn_reflns_limit_h_min -22
_diffrn_reflns_limit_k_max 9
_diffrn_reflns_limit_k_min -9
_diffrn_reflns_limit_l_max 9
_diffrn_reflns_limit_l_min -9
_diffrn_reflns_number 7502
_diffrn_reflns_theta_full 27.48
_diffrn_reflns_theta_max 27.48
_diffrn_standards_number 0
_exptl_absorpt_coefficient_mu 0.092
_exptl_absorpt_correction_T_max 0.997
_exptl_absorpt_correction_T_min 0.679
_exptl_absorpt_correction_type multi-scan
_exptl_absorpt_process_details 'REQAB (Rigaku, 1998)'
_exptl_crystal_colour colorless
_exptl_crystal_density_diffrn 1.283
_exptl_crystal_description prism
_exptl_crystal_F_000 424.00
_exptl_crystal_size_max 0.200
_exptl_crystal_size_mid 0.030
_exptl_crystal_size_min 0.030
_refine_diff_density_max 0.735
_refine_diff_density_min -0.479
_refine_ls_extinction_method none
_refine_ls_goodness_of_fit_ref 1.027
_refine_ls_hydrogen_treatment constr
_refine_ls_number_parameters 143
_refine_ls_number_reflns 2113
_refine_ls_R_factor_gt 0.0602
_refine_ls_shift/su_max 0.000
_refine_ls_structure_factor_coef Fsqd
_refine_ls_weighting_details 'w = 1/[0.0020Fo^2^ + 3.0000\s(Fo^2^) + 0.5000]/(4Fo^2^)'
_refine_ls_weighting_scheme calc
_refine_ls_wR_factor_ref 0.1609
_reflns_number_gt 1920
_reflns_number_total 2113
_reflns_threshold_expression F^2^>2.0\s(F^2^)
_cod_data_source_file ja1092375_si_004.cif
_cod_data_source_block 7a
_cod_database_code 4105626

loop_
_symmetry_equiv_pos_site_id
_symmetry_equiv_pos_as_xyz
1 +X,+Y,+Z
2 1/2-X,+Y,1/2+Z
3 1/2+X,-Y,+Z
4 -X,-Y,1/2+Z

loop_
_atom_site_label
_atom_site_type_symbol
_atom_site_fract_x
_atom_site_fract_y
_atom_site_fract_z
_atom_site_U_iso_or_equiv
_atom_site_adp_type
_atom_site_occupancy
_atom_site_symmetry_multiplicity
_atom_site_calc_flag
_atom_site_refinement_flags
O(1) O 0.34590(11) 0.2636(3) 0.3275(3) 0.0241(5) Uani 1.0 4 d .
O(2) O 0.45180(11) 0.3849(3) 0.2049(3) 0.0308(6) Uani 1.0 4 d .
O(3) O 0.30928(12) -0.1873(3) 0.8517(3) 0.0300(6) Uani 1.0 4 d .
C(1) C 0.39297(15) 0.1353(4) 0.4135(4) 0.0200(6) Uani 1.0 4 d .
C(2) C 0.38980(15) -0.0214(4) 0.3481(4) 0.0238(7) Uani 1.0 4 d .
C(3) C 0.42687(15) -0.1802(4) 0.4242(4) 0.0235(7) Uani 1.0 4 d .
C(4) C 0.37365(17) -0.2766(4) 0.5582(4) 0.0255(8) Uani 1.0 4 d .
C(5) C 0.37290(16) -0.1748(4) 0.7263(4) 0.0256(7) Uani 1.0 4 d .
C(6) C 0.32100(15) -0.0291(4) 0.7520(4) 0.0243(7) Uani 1.0 4 d .
C(7) C 0.34745(18) 0.1269(4) 0.8518(4) 0.0270(7) Uani 1.0 4 d .
C(8) C 0.37797(17) 0.2664(4) 0.7248(4) 0.0267(7) Uani 1.0 4 d .
C(9) C 0.43412(16) 0.2043(4) 0.5765(4) 0.0248(7) Uani 1.0 4 d .
C(10) C 0.38296(17) 0.3834(4) 0.2263(4) 0.0258(7) Uani 1.0 4 d .
C(11) C 0.32597(18) 0.5064(4) 0.1466(4) 0.0298(8) Uani 1.0 4 d .
H(1) H 0.3604 -0.0355 0.2424 0.0287 Uiso 1.0 4 calc R
H(2) H 0.4393 -0.2559 0.3297 0.0283 Uiso 1.0 4 calc R
H(3) H 0.4731 -0.1482 0.4844 0.0282 Uiso 1.0 4 calc R
H(4) H 0.3223 -0.2803 0.5125 0.0305 Uiso 1.0 4 calc R
H(5) H 0.3915 -0.3897 0.5790 0.0300 Uiso 1.0 4 calc R
H(6) H 0.4227 -0.1620 0.7785 0.0303 Uiso 1.0 4 calc R
H(7) H 0.2853 -0.0081 0.6585 0.0294 Uiso 1.0 4 calc R
H(8) H 0.3057 0.1702 0.9208 0.0320 Uiso 1.0 4 calc R
H(9) H 0.3888 0.0940 0.9279 0.0320 Uiso 1.0 4 calc R
H(10) H 0.3341 0.3149 0.6675 0.0319 Uiso 1.0 4 calc R
H(11) H 0.4035 0.3518 0.7927 0.0323 Uiso 1.0 4 calc R
H(12) H 0.4666 0.2964 0.5415 0.0298 Uiso 1.0 4 calc R
H(13) H 0.4650 0.1151 0.6248 0.0292 Uiso 1.0 4 calc R
H(14) H 0.3095 0.4645 0.0344 0.0365 Uiso 1.0 4 calc R
H(15) H 0.2824 0.5178 0.2228 0.0364 Uiso 1.0 4 calc R
H(16) H 0.3500 0.6148 0.1317 0.0366 Uiso 1.0 4 calc R

loop_
_atom_site_aniso_label
_atom_site_aniso_U_11
_atom_site_aniso_U_22
_atom_site_aniso_U_33
_atom_site_aniso_U_12
_atom_site_aniso_U_13
_atom_site_aniso_U_23
O(1) 0.0239(10) 0.0252(10) 0.0232(10) 0.0001(8) -0.0006(9) 0.0056(9)
O(2) 0.0264(11) 0.0330(11) 0.0329(12) 0.0011(9) 0.0072(9) 0.0087(11)
O(3) 0.0331(11) 0.0305(11) 0.0262(11) 0.0004(9) 0.0072(9) 0.0104(10)
C(1) 0.0156(11) 0.0239(14) 0.0205(12) 0.0016(11) -0.0013(10) 0.0047(12)
C(2) 0.0236(13) 0.0290(14) 0.0189(13) -0.0027(11) 0.0001(12) 0.0028(12)
C(3) 0.0233(13) 0.0231(14) 0.0239(14) 0.0002(11) 0.0013(12) 0.0026(13)
C(4) 0.0234(14) 0.0265(15) 0.0267(16) -0.0033(11) -0.0024(12) 0.0033(12)
C(5) 0.0246(14) 0.0296(14) 0.0225(13) -0.0041(11) 0.0006(12) 0.0059(14)
C(6) 0.0232(13) 0.0287(15) 0.0210(15) -0.0047(11) 0.0019(11) 0.0054(12)
C(7) 0.0325(14) 0.0296(15) 0.0188(13) 0.0012(12) 0.0048(12) 0.0012(13)
C(8) 0.0318(15) 0.0258(14) 0.0224(14) 0.0005(11) 0.0012(12) 0.0002(14)
C(9) 0.0255(14) 0.0296(15) 0.0192(14) -0.0039(11) -0.0008(11) 0.0017(12)
C(10) 0.0364(15) 0.0245(14) 0.0164(12) 0.0012(11) 0.0022(12) 0.0011(13)
C(11) 0.0345(16) 0.0291(16) 0.0258(15) 0.0033(13) -0.0022(12) 0.0026(13)

loop_
_atom_type_symbol
_atom_type_description
_atom_type_scat_dispersion_real
_atom_type_scat_dispersion_imag
_atom_type_scat_source
C C 0.003 0.002
;
International Tables for Crystallography
(1992, Vol. C, Tables 4.2.6.8 and 6.1.1.4)
;
H H 0.000 0.000
;
International Tables for Crystallography
(1992, Vol. C, Table 6.1.1.4)
;
O O 0.011 0.006
;
International Tables for Crystallography
(1992, Vol. C, Tables 4.2.6.8 and 6.1.1.4)
;

loop_
_geom_angle_atom_site_label_1
_geom_angle_atom_site_label_2
_geom_angle_atom_site_label_3
_geom_angle
_geom_angle_publ_flag
C(1) O(1) C(10) 117.7(2) yes
C(5) O(3) C(6) 60.25(17) yes
O(1) C(1) C(2) 117.0(3) yes
O(1) C(1) C(9) 112.2(3) yes
C(2) C(1) C(9) 130.6(3) yes
C(1) C(2) C(3) 127.1(3) yes
C(2) C(3) C(4) 113.3(3) yes
C(3) C(4) C(5) 107.3(3) yes
O(3) C(5) C(4) 121.5(3) yes
O(3) C(5) C(6) 60.25(18) yes
C(4) C(5) C(6) 122.2(3) yes
O(3) C(6) C(5) 59.50(18) yes
O(3) C(6) C(7) 118.2(3) yes
C(5) C(6) C(7) 120.9(3) yes
C(6) C(7) C(8) 111.5(3) yes
C(7) C(8) C(9) 115.9(3) yes
C(1) C(9) C(8) 113.7(3) yes
O(1) C(10) O(2) 123.0(3) yes
O(1) C(10) C(11) 110.9(3) yes
O(2) C(10) C(11) 126.0(3) yes
C(1) C(2) H(1) 116.222 no
C(3) C(2) H(1) 116.649 no
C(2) C(3) H(2) 108.897 no
C(2) C(3) H(3) 108.615 no
C(4) C(3) H(2) 108.482 no
C(4) C(3) H(3) 108.076 no
H(2) C(3) H(3) 109.456 no
C(3) C(4) H(4) 109.136 no
C(3) C(4) H(5) 111.489 no
C(5) C(4) H(4) 108.378 no
C(5) C(4) H(5) 111.039 no
H(4) C(4) H(5) 109.462 no
O(3) C(5) H(6) 114.894 no
C(4) C(5) H(6) 113.523 no
C(6) C(5) H(6) 114.566 no
O(3) C(6) H(7) 115.997 no
C(5) C(6) H(7) 115.699 no
C(7) C(6) H(7) 115.235 no
C(6) C(7) H(8) 109.498 no
C(6) C(7) H(9) 108.018 no
C(8) C(7) H(8) 110.210 no
C(8) C(7) H(9) 108.062 no
H(8) C(7) H(9) 109.461 no
C(7) C(8) H(10) 107.021 no
C(7) C(8) H(11) 108.704 no
C(9) C(8) H(10) 107.098 no
C(9) C(8) H(11) 108.565 no
H(10) C(8) H(11) 109.458 no
C(1) C(9) H(12) 108.660 no
C(1) C(9) H(13) 108.094 no
C(8) C(9) H(12) 109.233 no
C(8) C(9) H(13) 107.647 no
H(12) C(9) H(13) 109.459 no
C(10) C(11) H(14) 109.296 no
C(10) C(11) H(15) 109.604 no
C(10) C(11) H(16) 109.513 no
H(14) C(11) H(15) 109.474 no
H(14) C(11) H(16) 109.473 no
H(15) C(11) H(16) 109.468 no

loop_
_geom_bond_atom_site_label_1
_geom_bond_atom_site_label_2
_geom_bond_distance
_geom_bond_publ_flag
O(1) C(1) 1.444(4) yes
O(1) C(10) 1.367(4) yes
O(2) C(10) 1.197(4) yes
O(3) C(5) 1.450(4) yes
O(3) C(6) 1.461(4) yes
C(1) C(2) 1.322(4) yes
C(1) C(9) 1.518(4) yes
C(2) C(3) 1.510(4) yes
C(3) C(4) 1.559(4) yes
C(4) C(5) 1.496(4) yes
C(5) C(6) 1.461(4) yes
C(6) C(7) 1.504(4) yes
C(7) C(8) 1.544(4) yes
C(8) C(9) 1.556(4) yes
C(10) C(11) 1.500(5) yes
C(2) H(1) 0.950 no
C(3) H(2) 0.950 no
C(3) H(3) 0.950 no
C(4) H(4) 0.950 no
C(4) H(5) 0.950 no
C(5) H(6) 0.950 no
C(6) H(7) 0.950 no
C(7) H(8) 0.950 no
C(7) H(9) 0.950 no
C(8) H(10) 0.950 no
C(8) H(11) 0.950 no
C(9) H(12) 0.950 no
C(9) H(13) 0.950 no
C(11) H(14) 0.950 no
C(11) H(15) 0.950 no
C(11) H(16) 0.950 no

loop_
_geom_contact_atom_site_label_1
_geom_contact_atom_site_label_2
_geom_contact_distance
_geom_contact_publ_flag
_geom_contact_site_symmetry_2
O(1) C(8) 3.044(4) no .
O(2) C(1) 2.704(4) no .
O(2) C(2) 3.523(4) no .
O(2) C(9) 3.151(4) no .
C(1) C(4) 3.417(4) no .
C(1) C(5) 3.400(4) no .
C(1) C(6) 3.114(4) no .
C(1) C(7) 3.395(4) no .
C(2) C(5) 3.106(4) no .
C(2) C(6) 3.267(4) no .
C(2) C(10) 3.299(4) no .
C(3) C(6) 3.291(4) no .
C(3) C(9) 3.222(5) no .
C(5) C(8) 3.452(4) no .
C(5) C(9) 3.344(5) no .
C(6) C(9) 2.980(4) no .
C(9) C(10) 3.115(4) no .
O(1) C(7) 3.504(4) no 2_554
O(2) C(3) 3.378(4) no 4_654
O(2) C(4) 3.315(4) no 4_654
O(2) C(5) 3.443(4) no 4_654
O(3) C(4) 3.584(4) no 2_555
O(3) C(11) 3.280(4) no 1_546
C(3) O(2) 3.378(4) no 4_655
C(3) C(9) 3.555(4) no 4_654
C(4) O(2) 3.315(4) no 4_655
C(4) O(3) 3.584(4) no 2_554
C(5) O(2) 3.443(4) no 4_655
C(7) O(1) 3.504(4) no 2_555
C(7) C(10) 3.517(4) no 1_556
C(9) C(3) 3.555(4) no 4_655
C(10) C(7) 3.517(4) no 1_554
C(11) O(3) 3.280(4) no 1_564
O(1) H(1) 2.4390 no .
O(1) H(7) 3.4395 no .
O(1) H(10) 2.6011 no .
O(1) H(12) 2.6441 no .
O(1) H(13) 3.2529 no .
O(1) H(14) 2.7822 no .
O(1) H(15) 2.4028 no .
O(1) H(16) 3.1189 no .
O(2) H(12) 2.6413 no .
O(2) H(14) 2.8377 no .
O(2) H(15) 3.1022 no .
O(2) H(16) 2.5718 no .
O(3) H(4) 2.6667 no .
O(3) H(5) 2.9560 no .
O(3) H(8) 2.8452 no .
O(3) H(9) 2.6551 no .
C(1) H(2) 3.2245 no .
C(1) H(3) 2.6657 no .
C(1) H(4) 3.5506 no .
C(1) H(7) 2.8480 no .
C(1) H(10) 2.5824 no .
C(1) H(11) 3.3269 no .
C(2) H(4) 2.6437 no .
C(2) H(5) 3.3655 no .
C(2) H(6) 3.4714 no .
C(2) H(7) 2.9543 no .
C(2) H(12) 3.1712 no .
C(2) H(13) 2.6774 no .
C(3) H(6) 2.6750 no .
C(3) H(7) 3.2993 no .
C(3) H(13) 2.8378 no .
C(4) H(1) 3.0451 no .
C(4) H(7) 2.7020 no .
C(4) H(13) 3.4809 no .
C(5) H(2) 3.2624 no .
C(5) H(3) 2.5188 no .
C(5) H(8) 3.2820 no .
C(5) H(9) 2.6084 no .
C(5) H(13) 2.8720 no .
C(6) H(3) 3.4347 no .
C(6) H(4) 2.6677 no .
C(6) H(5) 3.3364 no .
C(6) H(10) 2.7749 no .
C(6) H(11) 3.3159 no .
C(6) H(13) 2.8899 no .
C(7) H(6) 2.6631 no .
C(7) H(12) 3.3826 no .
C(7) H(13) 2.6530 no .
C(8) H(6) 3.4620 no .
C(8) H(7) 2.7223 no .
C(9) H(1) 3.3867 no .
C(9) H(3) 2.9210 no .
C(9) H(6) 3.2498 no .
C(9) H(7) 3.1178 no .
C(9) H(8) 3.4202 no .
C(9) H(9) 2.8919 no .
C(10) H(1) 3.3019 no .
C(10) H(10) 3.4713 no .
C(10) H(12) 2.8603 no .
H(1) H(2) 2.2920 no .
H(1) H(3) 2.8054 no .
H(1) H(4) 2.8709 no .
H(1) H(7) 3.3994 no .
H(1) H(13) 3.5971 no .
H(2) H(4) 2.4497 no .
H(2) H(5) 2.3026 no .
H(2) H(6) 3.4723 no .
H(3) H(4) 2.8038 no .
H(3) H(5) 2.4597 no .
H(3) H(6) 2.3819 no .
H(3) H(12) 3.5057 no .
H(3) H(13) 2.3191 no .
H(4) H(6) 2.8054 no .
H(4) H(7) 2.4802 no .
H(5) H(6) 2.3924 no .
H(5) H(7) 3.5528 no .
H(6) H(7) 2.8067 no .
H(6) H(8) 3.4591 no .
H(6) H(9) 2.3701 no .
H(6) H(13) 2.5629 no .
H(7) H(8) 2.4446 no .
H(7) H(9) 2.8178 no .
H(7) H(10) 2.6639 no .
H(7) H(13) 3.2539 no .
H(8) H(10) 2.2726 no .
H(8) H(11) 2.4062 no .
H(8) H(13) 3.5633 no .
H(9) H(10) 2.7793 no .
H(9) H(11) 2.2730 no .
H(9) H(12) 3.5752 no .
H(9) H(13) 2.6398 no .
H(10) H(12) 2.4779 no .
H(10) H(13) 2.7640 no .
H(11) H(12) 2.2259 no .
H(11) H(13) 2.4804 no .
O(1) H(5) 3.4001 no 1_565
O(1) H(7) 3.3539 no 2_554
O(1) H(8) 3.2258 no 1_554
O(1) H(8) 2.8029 no 2_554
O(1) H(9) 3.3729 no 1_554
O(1) H(10) 3.3517 no 2_554
O(1) H(14) 3.4740 no 2_555
O(2) H(2) 2.9707 no 1_565
O(2) H(2) 3.5398 no 4_654
O(2) H(3) 2.8045 no 4_654
O(2) H(5) 3.4832 no 1_565
O(2) H(5) 2.8619 no 4_654
O(2) H(6) 2.8326 no 4_654
O(2) H(9) 3.2733 no 1_554
O(2) H(11) 3.2257 no 1_554
O(2) H(11) 3.3007 no 4_664
O(2) H(12) 3.1156 no 4_664
O(3) H(1) 3.2948 no 1_556
O(3) H(1) 3.2621 no 2_555
O(3) H(4) 2.6720 no 2_555
O(3) H(7) 3.1569 no 2_555
O(3) H(14) 3.0518 no 1_546
O(3) H(15) 2.9595 no 2_545
O(3) H(16) 2.7092 no 1_546
O(3) H(16) 3.5609 no 2_545
C(1) H(6) 3.3413 no 4_654
C(1) H(8) 3.4354 no 2_554
C(2) H(6) 3.5733 no 4_654
C(2) H(7) 3.3396 no 2_554
C(2) H(9) 3.2929 no 1_554
C(2) H(13) 3.1027 no 4_654
C(2) H(16) 3.3506 no 1_545
C(3) H(9) 3.2475 no 4_654
C(3) H(11) 3.3651 no 4_654
C(3) H(12) 3.5372 no 4_654
C(3) H(13) 2.9697 no 4_654
C(3) H(16) 3.0304 no 1_545
C(4) H(10) 3.3692 no 1_545
C(4) H(11) 3.4405 no 1_545
C(4) H(15) 3.3840 no 1_545
C(4) H(15) 3.3694 no 2_545
C(4) H(16) 3.3498 no 1_545
C(5) H(15) 3.5972 no 2_545
C(5) H(16) 3.4918 no 1_546
C(6) H(1) 3.1277 no 2_555
C(6) H(7) 3.5728 no 2_555
C(7) H(1) 3.2139 no 1_556
C(7) H(3) 3.2551 no 4_655
C(7) H(7) 3.4190 no 2_555
C(7) H(14) 3.0490 no 1_556
C(8) H(2) 3.2473 no 4_655
C(8) H(3) 3.3579 no 4_655
C(8) H(5) 2.9148 no 1_565
C(8) H(14) 3.0396 no 1_556
C(8) H(15) 3.3911 no 2_555
C(9) H(2) 2.9257 no 4_655
C(9) H(3) 3.4929 no 4_655
C(9) H(5) 3.2595 no 1_565
C(9) H(6) 3.3522 no 4_654
C(10) H(2) 3.0841 no 1_565
C(10) H(3) 3.5866 no 4_654
C(10) H(4) 3.5585 no 1_565
C(10) H(5) 3.1991 no 1_565
C(10) H(8) 3.1387 no 1_554
C(10) H(9) 3.1925 no 1_554
C(10) H(11) 3.2956 no 1_554
C(11) H(2) 3.0295 no 1_565
C(11) H(4) 3.2235 no 1_565
C(11) H(4) 3.2141 no 2_564
C(11) H(5) 3.5432 no 1_565
C(11) H(8) 3.1516 no 1_554
C(11) H(10) 3.1424 no 2_554
C(11) H(11) 3.2185 no 1_554
H(1) O(3) 3.2948 no 1_554
H(1) O(3) 3.2621 no 2_554
H(1) C(6) 3.1277 no 2_554
H(1) C(7) 3.2139 no 1_554
H(1) H(7) 2.5980 no 2_554
H(1) H(8) 3.0576 no 1_554
H(1) H(8) 3.5490 no 2_554
H(1) H(9) 2.6236 no 1_554
H(1) H(13) 3.1970 no 4_654
H(1) H(16) 2.8656 no 1_545
H(2) O(2) 2.9707 no 1_545
H(2) O(2) 3.5398 no 4_655
H(2) C(8) 3.2473 no 4_654
H(2) C(9) 2.9257 no 4_654
H(2) C(10) 3.0841 no 1_545
H(2) C(11) 3.0295 no 1_545
H(2) H(9) 3.3049 no 4_654
H(2) H(11) 2.8237 no 4_654
H(2) H(12) 2.7289 no 4_654
H(2) H(13) 2.5130 no 4_654
H(2) H(15) 3.3319 no 1_545
H(2) H(16) 2.3708 no 1_545
H(3) O(2) 2.8045 no 4_655
H(3) C(7) 3.2551 no 4_654
H(3) C(8) 3.3579 no 4_654
H(3) C(9) 3.4929 no 4_654
H(3) C(10) 3.5866 no 4_655
H(3) H(6) 3.3938 no 4_654
H(3) H(9) 2.4556 no 4_654
H(3) H(11) 3.0243 no 4_654
H(3) H(13) 2.9243 no 4_654
H(4) O(3) 2.6720 no 2_554
H(4) C(10) 3.5585 no 1_545
H(4) C(11) 3.2235 no 1_545
H(4) C(11) 3.2141 no 2_545
H(4) H(10) 3.3804 no 1_545
H(4) H(14) 3.0280 no 2_545
H(4) H(15) 2.7812 no 1_545
H(4) H(15) 2.8736 no 2_545
H(4) H(16) 3.0230 no 1_545
H(4) H(16) 3.2088 no 2_545
H(5) O(1) 3.4001 no 1_545
H(5) O(2) 3.4832 no 1_545
H(5) O(2) 2.8619 no 4_655
H(5) C(8) 2.9148 no 1_545
H(5) C(9) 3.2595 no 1_545
H(5) C(10) 3.1991 no 1_545
H(5) C(11) 3.5432 no 1_545
H(5) H(10) 2.6004 no 1_545
H(5) H(11) 2.5933 no 1_545
H(5) H(12) 2.7896 no 1_545
H(5) H(15) 3.3567 no 1_545
H(5) H(15) 3.2676 no 2_545
H(5) H(16) 3.4461 no 1_545
H(6) O(2) 2.8326 no 4_655
H(6) C(1) 3.3413 no 4_655
H(6) C(2) 3.5733 no 4_655
H(6) C(9) 3.3522 no 4_655
H(6) H(3) 3.3938 no 4_655
H(6) H(12) 2.9441 no 4_655
H(6) H(13) 3.2687 no 4_655
H(6) H(16) 3.4209 no 1_546
H(7) O(1) 3.3539 no 2_555
H(7) O(3) 3.1569 no 2_554
H(7) C(2) 3.3396 no 2_555
H(7) C(6) 3.5728 no 2_554
H(7) C(7) 3.4190 no 2_554
H(7) H(1) 2.5980 no 2_555
H(7) H(8) 2.7590 no 2_554
H(7) H(9) 3.5576 no 2_554
H(8) O(1) 3.2258 no 1_556
H(8) O(1) 2.8029 no 2_555
H(8) C(1) 3.4354 no 2_555
H(8) C(10) 3.1387 no 1_556
H(8) C(11) 3.1516 no 1_556
H(8) H(1) 3.0576 no 1_556
H(8) H(1) 3.5490 no 2_555
H(8) H(7) 2.7590 no 2_555
H(8) H(10) 3.2467 no 2_555
H(8) H(14) 2.4568 no 1_556
H(8) H(15) 3.5681 no 1_556
H(8) H(15) 3.4530 no 2_555
H(9) O(1) 3.3729 no 1_556
H(9) O(2) 3.2733 no 1_556
H(9) C(2) 3.2929 no 1_556
H(9) C(3) 3.2475 no 4_655
H(9) C(10) 3.1925 no 1_556
H(9) H(1) 2.6236 no 1_556
H(9) H(2) 3.3049 no 4_655
H(9) H(3) 2.4556 no 4_655
H(9) H(7) 3.5576 no 2_555
H(9) H(13) 3.3502 no 4_655
H(9) H(14) 3.3030 no 1_556
H(10) O(1) 3.3517 no 2_555
H(10) C(4) 3.3692 no 1_565
H(10) C(11) 3.1424 no 2_555
H(10) H(4) 3.3804 no 1_565
H(10) H(5) 2.6004 no 1_565
H(10) H(8) 3.2467 no 2_554
H(10) H(14) 3.0320 no 1_556
H(10) H(14) 2.9143 no 2_555
H(10) H(15) 2.5916 no 2_555
H(11) O(2) 3.2257 no 1_556
H(11) O(2) 3.3007 no 4_665
H(11) C(3) 3.3651 no 4_655
H(11) C(4) 3.4405 no 1_565
H(11) C(10) 3.2956 no 1_556
H(11) C(11) 3.2185 no 1_556
H(11) H(2) 2.8237 no 4_655
H(11) H(3) 3.0243 no 4_655
H(11) H(5) 2.5933 no 1_565
H(11) H(14) 2.5925 no 1_556
H(11) H(15) 3.4964 no 2_555
H(11) H(16) 3.4066 no 1_556
H(12) O(2) 3.1156 no 4_665
H(12) C(3) 3.5372 no 4_655
H(12) H(2) 2.7289 no 4_655
H(12) H(5) 2.7896 no 1_565
H(12) H(6) 2.9441 no 4_654
H(12) H(16) 3.3062 no 4_665
H(13) C(2) 3.1027 no 4_655
H(13) C(3) 2.9697 no 4_655
H(13) H(1) 3.1970 no 4_655
H(13) H(2) 2.5130 no 4_655
H(13) H(3) 2.9243 no 4_655
H(13) H(6) 3.2687 no 4_654
H(13) H(9) 3.3502 no 4_654
H(14) O(1) 3.4740 no 2_554
H(14) O(3) 3.0518 no 1_564
H(14) C(7) 3.0490 no 1_554
H(14) C(8) 3.0396 no 1_554
H(14) H(4) 3.0280 no 2_564
H(14) H(8) 2.4568 no 1_554
H(14) H(9) 3.3030 no 1_554
H(14) H(10) 3.0320 no 1_554
H(14) H(10) 2.9143 no 2_554
H(14) H(11) 2.5925 no 1_554
H(14) H(15) 2.8624 no 2_554
H(15) O(3) 2.9595 no 2_564
H(15) C(4) 3.3840 no 1_565
H(15) C(4) 3.3694 no 2_564
H(15) C(5) 3.5972 no 2_564
H(15) C(8) 3.3911 no 2_554
H(15) H(2) 3.3319 no 1_565
H(15) H(4) 2.7812 no 1_565
H(15) H(4) 2.8736 no 2_564
H(15) H(5) 3.3567 no 1_565
H(15) H(5) 3.2676 no 2_564
H(15) H(8) 3.5681 no 1_554
H(15) H(8) 3.4530 no 2_554
H(15) H(10) 2.5916 no 2_554
H(15) H(11) 3.4964 no 2_554
H(15) H(14) 2.8624 no 2_555
H(16) O(3) 2.7092 no 1_564
H(16) O(3) 3.5609 no 2_564
H(16) C(2) 3.3506 no 1_565
H(16) C(3) 3.0304 no 1_565
H(16) C(4) 3.3498 no 1_565
H(16) C(5) 3.4918 no 1_564
H(16) H(1) 2.8656 no 1_565
H(16) H(2) 2.3708 no 1_565
H(16) H(4) 3.0230 no 1_565
H(16) H(4) 3.2088 no 2_564
H(16) H(5) 3.4461 no 1_565
H(16) H(6) 3.4209 no 1_564
H(16) H(11) 3.4066 no 1_554
H(16) H(12) 3.3062 no 4_664

loop_
_geom_torsion_atom_site_label_1
_geom_torsion_atom_site_label_2
_geom_torsion_atom_site_label_3
_geom_torsion_atom_site_label_4
_geom_torsion
_geom_torsion_publ_flag
C(1) O(1) C(10) O(2) 0.8(4) no
C(1) O(1) C(10) C(11) 179.90(19) no
C(10) O(1) C(1) C(2) -107.4(3) no
C(10) O(1) C(1) C(9) 76.9(3) no
C(5) O(3) C(6) C(5) -0(6427756) no
C(5) O(3) C(6) C(7) -111.1(3) no
C(6) O(3) C(5) C(4) -111.6(3) no
C(6) O(3) C(5) C(6) 0(6428028) no
O(1) C(1) C(2) C(3) -173.5(2) no
O(1) C(1) C(9) C(8) 62.1(3) no
C(2) C(1) C(9) C(8) -112.9(4) no
C(9) C(1) C(2) C(3) 1.3(5) no
C(1) C(2) C(3) C(4) 89.4(4) no
C(2) C(3) C(4) C(5) -74.3(3) no
C(3) C(4) C(5) O(3) 156.1(3) no
C(3) C(4) C(5) C(6) 83.7(3) no
O(3) C(5) C(6) C(7) 106.6(3) no
C(4) C(5) C(6) O(3) 110.6(3) no
C(4) C(5) C(6) C(7) -142.8(3) no
O(3) C(6) C(7) C(8) 164.7(2) no
C(5) C(6) C(7) C(8) 95.2(3) no
C(6) C(7) C(8) C(9) -45.8(4) no
C(7) C(8) C(9) C(1) 84.1(3) no
